data_1515353
loop_
_publ_author_name
'Lloyd, Gareth O.'
'Piepenbrock, Marc-Oliver M.'
'Foster, Jonathan A.'
'Clarke, Nigel'
'Steed, Jonathan W.'

_publ_section_title
;
 Anion tuning of chiral bis(urea) low molecular weight gels
;
_journal_issue 1
_journal_name_full 'Soft Matter'
_journal_page_first 204
_journal_paper_doi 10.1039/c1sm06448g
_journal_volume 8
_journal_year 2012
_chemical_formula_moiety 'C22 H30 N4 O2'
_chemical_formula_sum 'C22 H30 N4 O2'
_chemical_formula_weight 382.50
_chemical_name_systematic
;
?
;
_space_group_IT_number 5
_symmetry_cell_setting monoclinic
_symmetry_space_group_name_Hall 'C 2y'
_symmetry_space_group_name_H-M 'C 1 2 1'
_atom_sites_solution_hydrogens geom
_atom_sites_solution_primary direct
_atom_sites_solution_secondary difmap
_audit_creation_method SHELXL-97
_cell_angle_alpha 90.00
_cell_angle_beta 97.518(7)
_cell_angle_gamma 90.00
_cell_formula_units_Z 4
_cell_length_a 35.285(15)
_cell_length_b 4.651(2)
_cell_length_c 12.784(5)
_cell_measurement_reflns_used 1015
_cell_measurement_temperature 120(2)
_cell_measurement_theta_max 27.866
_cell_measurement_theta_min 3.215
_cell_volume 2080.0(15)
_computing_cell_refinement Saint
_computing_data_collection Smart
_computing_data_reduction Saint
_computing_molecular_graphics Xseed
_computing_publication_material Xseed
_computing_structure_refinement 'SHELXL-97 (Sheldrick, 1997)'
_computing_structure_solution 'SHELXS-97 (Sheldrick, 1990)'
_diffrn_ambient_temperature 120(2)
_diffrn_measured_fraction_theta_full 0.995
_diffrn_measured_fraction_theta_max 0.992
_diffrn_measurement_device_type 1K
_diffrn_radiation_monochromator graphite
_diffrn_radiation_source 'fine-focus sealed tube'
_diffrn_radiation_type MoK\a
_diffrn_radiation_wavelength 0.71073
_diffrn_reflns_av_R_equivalents 0.0619
_diffrn_reflns_av_sigmaI/netI 0.0615
_diffrn_reflns_limit_h_max 46
_diffrn_reflns_limit_h_min -46
_diffrn_reflns_limit_k_max 6
_diffrn_reflns_limit_k_min -6
_diffrn_reflns_limit_l_max 16
_diffrn_reflns_limit_l_min -16
_diffrn_reflns_number 12725
_diffrn_reflns_theta_full 27.00
_diffrn_reflns_theta_max 28.20
_diffrn_reflns_theta_min 1.16
_diffrn_standards_number 0
_exptl_absorpt_coefficient_mu 0.080
_exptl_absorpt_correction_type none
_exptl_crystal_colour colourless
_exptl_crystal_density_diffrn 1.222
_exptl_crystal_density_method 'not measured'
_exptl_crystal_description needles
_exptl_crystal_F_000 824
_exptl_crystal_size_max 0.35
_exptl_crystal_size_mid 0.21
_exptl_crystal_size_min 0.16
_refine_diff_density_max 0.396
_refine_diff_density_min -0.367
_refine_diff_density_rms 0.075
_refine_ls_abs_structure_details 'Flack H D (1983), Acta Cryst. A39, 876-881'
_refine_ls_abs_structure_Flack 2(2)
_refine_ls_extinction_method none
_refine_ls_goodness_of_fit_ref 1.157
_refine_ls_hydrogen_treatment constr
_refine_ls_matrix_type full
_refine_ls_number_parameters 253
_refine_ls_number_reflns 5076
_refine_ls_number_restraints 1
_refine_ls_restrained_S_all 1.157
_refine_ls_R_factor_all 0.0888
_refine_ls_R_factor_gt 0.0762
_refine_ls_shift/su_max 0.001
_refine_ls_shift/su_mean 0.000
_refine_ls_structure_factor_coef Fsqd
_refine_ls_weighting_details 'calc w=1/[\s^2^(Fo^2^)+(0.0719P)^2^+5.7739P] where P=(Fo^2^+2Fc^2^)/3'
_refine_ls_weighting_scheme calc
_refine_ls_wR_factor_gt 0.1960
_refine_ls_wR_factor_ref 0.2024
_reflns_number_gt 4339
_reflns_number_total 5076
_reflns_threshold_expression >2sigma(I)
_cod_data_source_file c1sm06448g.txt
_cod_data_source_block z:\xraydata\marc\07srv299\work\xm
_cod_original_cell_volume 2079.7(15)
_cod_original_sg_symbol_H-M C2
_cod_database_code 1515353

loop_
_symmetry_equiv_pos_as_xyz
'x, y, z'
'-x, y, -z'
'x+1/2, y+1/2, z'
'-x+1/2, y+1/2, -z'

loop_
_atom_site_label
_atom_site_type_symbol
_atom_site_fract_x
_atom_site_fract_y
_atom_site_fract_z
_atom_site_U_iso_or_equiv
_atom_site_adp_type
_atom_site_occupancy
_atom_site_symmetry_multiplicity
_atom_site_calc_flag
_atom_site_refinement_flags
O1 O 0.43376(7) 0.2562(5) 0.6444(2) 0.0205(5) Uani 1 1 d .
N2 N 0.40208(8) -0.1645(6) 0.6087(2) 0.0196(6) Uani 1 1 d .
H2 H 0.4020 -0.3524 0.6170 0.024 Uiso 1 1 calc R
N3 N 0.18352(8) -0.1728(6) 0.2364(2) 0.0190(6) Uani 1 1 d .
H3 H 0.1801 0.0056 0.2561 0.023 Uiso 1 1 calc R
N4 N 0.24135(8) -0.1715(6) 0.3425(2) 0.0186(6) Uani 1 1 d .
H4 H 0.2379 0.0129 0.3535 0.022 Uiso 1 1 calc R
O5 O 0.21587(7) -0.5937(5) 0.2765(2) 0.0217(5) Uani 1 1 d .
C6 C 0.43338(9) -0.0113(7) 0.6483(3) 0.0164(6) Uani 1 1 d .
C7 C 0.34003(9) -0.2437(7) 0.5025(3) 0.0188(7) Uani 1 1 d .
H7A H 0.3328 -0.3753 0.5576 0.023 Uiso 1 1 calc R
H7B H 0.3519 -0.3596 0.4506 0.023 Uiso 1 1 calc R
N8 N 0.46394(8) -0.1695(6) 0.6898(2) 0.0225(6) Uani 1 1 d .
H8 H 0.4630 -0.3579 0.6833 0.027 Uiso 1 1 calc R
C9 C 0.36869(9) -0.0235(8) 0.5528(3) 0.0208(7) Uani 1 1 d .
H9A H 0.3766 0.1033 0.4974 0.025 Uiso 1 1 calc R
H9B H 0.3565 0.0974 0.6027 0.025 Uiso 1 1 calc R
C10 C 0.11847(10) -0.1397(9) 0.1443(3) 0.0233(7) Uani 1 1 d .
H10A H 0.1096 -0.1303 0.2137 0.035 Uiso 1 1 calc R
H10B H 0.0994 -0.2402 0.0948 0.035 Uiso 1 1 calc R
H10C H 0.1221 0.0556 0.1186 0.035 Uiso 1 1 calc R
C11 C 0.27657(9) -0.3107(7) 0.3882(3) 0.0194(7) Uani 1 1 d .
H11A H 0.2889 -0.4023 0.3315 0.023 Uiso 1 1 calc R
H11B H 0.2706 -0.4632 0.4376 0.023 Uiso 1 1 calc R
C12 C 0.21373(9) -0.3246(7) 0.2830(2) 0.0161(6) Uani 1 1 d .
C13 C 0.49873(10) -0.0351(8) 0.7455(3) 0.0213(7) Uani 1 1 d .
H13 H 0.5035 0.1470 0.7077 0.026 Uiso 1 1 calc R
C14 C 0.30406(10) -0.0945(7) 0.4471(3) 0.0185(7) Uani 1 1 d .
H14A H 0.2910 0.0077 0.5002 0.022 Uiso 1 1 calc R
H14B H 0.3115 0.0497 0.3967 0.022 Uiso 1 1 calc R
C15 C 0.20261(10) -0.1495(9) 0.0253(3) 0.0249(8) Uani 1 1 d .
H15 H 0.2145 -0.0206 0.0772 0.030 Uiso 1 1 calc R
C16 C 0.53213(9) -0.2361(8) 0.7371(3) 0.0213(7) Uani 1 1 d .
C17 C 0.15636(9) -0.3021(7) 0.1533(3) 0.0173(7) Uani 1 1 d .
H17 H 0.1514 -0.5037 0.1753 0.021 Uiso 1 1 calc R
C18 C 0.17202(10) -0.3168(7) 0.0478(3) 0.0199(7) Uani 1 1 d .
C19 C 0.53877(10) -0.3250(9) 0.6370(3) 0.0272(8) Uani 1 1 d .
H19 H 0.5229 -0.2544 0.5767 0.033 Uiso 1 1 calc R
C20 C 0.59204(11) -0.6142(9) 0.7119(3) 0.0311(9) Uani 1 1 d .
H20 H 0.6122 -0.7446 0.7039 0.037 Uiso 1 1 calc R
C21 C 0.19908(12) -0.3546(9) -0.1483(3) 0.0315(9) Uani 1 1 d .
H21 H 0.2085 -0.3694 -0.2143 0.038 Uiso 1 1 calc R
C22 C 0.16834(12) -0.5197(9) -0.1278(3) 0.0311(9) Uani 1 1 d .
H22 H 0.1563 -0.6449 -0.1808 0.037 Uiso 1 1 calc R
C23 C 0.56830(11) -0.5160(10) 0.6236(3) 0.0309(9) Uani 1 1 d .
H23 H 0.5721 -0.5781 0.5550 0.037 Uiso 1 1 calc R
C24 C 0.21597(12) -0.1688(10) -0.0724(3) 0.0308(9) Uani 1 1 d .
H24 H 0.2369 -0.0529 -0.0867 0.037 Uiso 1 1 calc R
C25 C 0.15488(10) -0.5045(8) -0.0311(3) 0.0240(7) Uani 1 1 d .
H25 H 0.1339 -0.6214 -0.0178 0.029 Uiso 1 1 calc R
C26 C 0.55622(11) -0.3369(9) 0.8240(3) 0.0266(8) Uani 1 1 d .
H26 H 0.5522 -0.2791 0.8929 0.032 Uiso 1 1 calc R
C27 C 0.58624(11) -0.5217(9) 0.8110(3) 0.0318(9) Uani 1 1 d .
H27 H 0.6029 -0.5849 0.8709 0.038 Uiso 1 1 calc R
C28 C 0.49248(11) 0.0439(10) 0.8585(3) 0.0307(9) Uani 1 1 d .
H28A H 0.4706 0.1741 0.8565 0.046 Uiso 1 1 calc R
H28B H 0.5154 0.1392 0.8941 0.046 Uiso 1 1 calc R
H28C H 0.4875 -0.1311 0.8972 0.046 Uiso 1 1 calc R

loop_
_atom_site_aniso_label
_atom_site_aniso_U_11
_atom_site_aniso_U_22
_atom_site_aniso_U_33
_atom_site_aniso_U_23
_atom_site_aniso_U_13
_atom_site_aniso_U_12
O1 0.0180(11) 0.0129(12) 0.0293(13) 0.0001(10) -0.0020(10) 0.0006(9)
N2 0.0199(14) 0.0102(13) 0.0267(15) 0.0014(11) -0.0042(11) 0.0011(11)
N3 0.0208(14) 0.0127(14) 0.0217(14) -0.0027(11) -0.0045(11) -0.0014(11)
N4 0.0195(13) 0.0124(14) 0.0228(14) 0.0003(11) -0.0014(11) 0.0031(11)
O5 0.0249(13) 0.0104(11) 0.0280(13) 0.0000(9) -0.0033(10) -0.0010(9)
C6 0.0180(15) 0.0136(15) 0.0178(15) 0.0013(12) 0.0027(12) 0.0018(12)
C7 0.0177(15) 0.0126(14) 0.0246(17) 0.0015(13) -0.0026(12) 0.0013(12)
N8 0.0194(14) 0.0113(14) 0.0341(17) 0.0009(12) -0.0064(12) 0.0000(11)
C9 0.0141(15) 0.0177(17) 0.0291(18) 0.0009(14) -0.0026(13) -0.0005(13)
C10 0.0167(15) 0.031(2) 0.0220(16) 0.0008(15) 0.0024(12) 0.0002(14)
C11 0.0179(15) 0.0138(16) 0.0248(17) -0.0033(13) -0.0032(13) 0.0009(13)
C12 0.0214(16) 0.0126(15) 0.0145(15) 0.0022(12) 0.0033(12) -0.0007(12)
C13 0.0179(15) 0.0199(17) 0.0248(17) -0.0006(14) -0.0023(13) -0.0021(13)
C14 0.0202(15) 0.0134(15) 0.0204(16) -0.0009(13) -0.0033(12) 0.0032(13)
C15 0.0216(17) 0.0264(19) 0.0265(18) -0.0002(15) 0.0030(14) -0.0023(15)
C16 0.0161(15) 0.0193(16) 0.0273(18) -0.0013(14) -0.0020(13) -0.0052(13)
C17 0.0175(15) 0.0128(15) 0.0201(15) -0.0001(13) -0.0037(12) -0.0042(12)
C18 0.0203(16) 0.0166(16) 0.0211(16) 0.0021(13) -0.0033(13) 0.0036(13)
C19 0.0229(17) 0.032(2) 0.0256(18) 0.0092(16) -0.0005(14) 0.0031(16)
C20 0.0245(18) 0.025(2) 0.043(2) 0.0015(17) -0.0001(16) 0.0072(16)
C21 0.036(2) 0.033(2) 0.0259(19) 0.0008(17) 0.0075(16) 0.0124(18)
C22 0.042(2) 0.024(2) 0.0253(19) -0.0040(16) -0.0042(16) 0.0074(17)
C23 0.0300(19) 0.036(2) 0.028(2) 0.0011(17) 0.0099(15) 0.0044(18)
C24 0.0291(19) 0.034(2) 0.030(2) 0.0031(17) 0.0081(16) 0.0067(17)
C25 0.0258(17) 0.0211(18) 0.0242(17) -0.0034(14) -0.0002(14) -0.0007(14)
C26 0.0273(18) 0.0266(19) 0.0245(18) 0.0005(16) -0.0023(14) -0.0003(16)
C27 0.0258(19) 0.031(2) 0.036(2) 0.0021(18) -0.0048(16) 0.0066(17)
C28 0.0290(18) 0.034(2) 0.029(2) -0.0066(17) 0.0018(15) 0.0049(17)

loop_
_atom_type_symbol
_atom_type_description
_atom_type_scat_dispersion_real
_atom_type_scat_dispersion_imag
_atom_type_scat_source
C C 0.0033 0.0016 'International Tables Vol C Tables 4.2.6.8 and 6.1.1.4'
H H 0.0000 0.0000 'International Tables Vol C Tables 4.2.6.8 and 6.1.1.4'
N N 0.0061 0.0033 'International Tables Vol C Tables 4.2.6.8 and 6.1.1.4'
O O 0.0106 0.0060 'International Tables Vol C Tables 4.2.6.8 and 6.1.1.4'

loop_
_geom_angle_atom_site_label_1
_geom_angle_atom_site_label_2
_geom_angle_atom_site_label_3
_geom_angle
C6 N2 C9 121.0(3)
C6 N2 H2 119.5
C9 N2 H2 119.5
C12 N3 C17 120.6(3)
C12 N3 H3 119.7
C17 N3 H3 119.7
C12 N4 C11 120.3(3)
C12 N4 H4 119.8
C11 N4 H4 119.8
O1 C6 N8 123.1(3)
O1 C6 N2 121.5(3)
N8 C6 N2 115.4(3)
C9 C7 C14 110.8(3)
C9 C7 H7A 109.5
C14 C7 H7A 109.5
C9 C7 H7B 109.5
C14 C7 H7B 109.5
H7A C7 H7B 108.1
C6 N8 C13 121.9(3)
C6 N8 H8 119.1
C13 N8 H8 119.1
N2 C9 C7 110.8(3)
N2 C9 H9A 109.5
C7 C9 H9A 109.5
N2 C9 H9B 109.5
C7 C9 H9B 109.5
H9A C9 H9B 108.1
C17 C10 H10A 109.5
C17 C10 H10B 109.5
H10A C10 H10B 109.5
C17 C10 H10C 109.5
H10A C10 H10C 109.5
H10B C10 H10C 109.5
N4 C11 C14 111.1(3)
N4 C11 H11A 109.4
C14 C11 H11A 109.4
N4 C11 H11B 109.4
C14 C11 H11B 109.4
H11A C11 H11B 108.0
O5 C12 N3 122.8(3)
O5 C12 N4 121.0(3)
N3 C12 N4 116.2(3)
N8 C13 C16 108.0(3)
N8 C13 C28 110.1(3)
C16 C13 C28 115.0(3)
N8 C13 H13 107.8
C16 C13 H13 107.8
C28 C13 H13 107.8
C11 C14 C7 111.3(3)
C11 C14 H14A 109.4
C7 C14 H14A 109.4
C11 C14 H14B 109.4
C7 C14 H14B 109.4
H14A C14 H14B 108.0
C18 C15 C24 120.8(4)
C18 C15 H15 119.6
C24 C15 H15 119.6
C26 C16 C19 118.4(3)
C26 C16 C13 123.4(3)
C19 C16 C13 118.2(3)
N3 C17 C10 109.6(3)
N3 C17 C18 112.4(3)
C10 C17 C18 111.7(3)
N3 C17 H17 107.6
C10 C17 H17 107.6
C18 C17 H17 107.6
C15 C18 C25 118.1(3)
C15 C18 C17 122.6(3)
C25 C18 C17 119.3(3)
C23 C19 C16 121.3(3)
C23 C19 H19 119.4
C16 C19 H19 119.4
C27 C20 C23 119.8(4)
C27 C20 H20 120.1
C23 C20 H20 120.1
C24 C21 C22 119.6(4)
C24 C21 H21 120.2
C22 C21 H21 120.2
C21 C22 C25 120.7(4)
C21 C22 H22 119.6
C25 C22 H22 119.6
C20 C23 C19 119.3(4)
C20 C23 H23 120.4
C19 C23 H23 120.4
C21 C24 C15 120.4(4)
C21 C24 H24 119.8
C15 C24 H24 119.8
C22 C25 C18 120.4(4)
C22 C25 H25 119.8
C18 C25 H25 119.8
C27 C26 C16 120.6(4)
C27 C26 H26 119.7
C16 C26 H26 119.7
C20 C27 C26 120.7(4)
C20 C27 H27 119.7
C26 C27 H27 119.7
C13 C28 H28A 109.5
C13 C28 H28B 109.5
H28A C28 H28B 109.5
C13 C28 H28C 109.5
H28A C28 H28C 109.5
H28B C28 H28C 109.5

loop_
_geom_bond_atom_site_label_1
_geom_bond_atom_site_label_2
_geom_bond_distance
O1 C6 1.245(4)
N2 C6 1.355(4)
N2 C9 1.452(4)
N2 H2 0.8800
N3 C12 1.351(4)
N3 C17 1.463(4)
N3 H3 0.8800
N4 C12 1.357(4)
N4 C11 1.454(4)
N4 H4 0.8800
O5 C12 1.257(4)
C6 N8 1.355(4)
C7 C9 1.521(5)
C7 C14 1.536(4)
C7 H7A 0.9900
C7 H7B 0.9900
N8 C13 1.475(4)
N8 H8 0.8800
C9 H9A 0.9900
C9 H9B 0.9900
C10 C17 1.527(5)
C10 H10A 0.9800
C10 H10B 0.9800
C10 H10C 0.9800
C11 C14 1.526(5)
C11 H11A 0.9900
C11 H11B 0.9900
C13 C16 1.519(5)
C13 C28 1.535(5)
C13 H13 1.0000
C14 H14A 0.9900
C14 H14B 0.9900
C15 C18 1.391(5)
C15 C24 1.395(5)
C15 H15 0.9500
C16 C26 1.389(5)
C16 C19 1.393(5)
C17 C18 1.525(5)
C17 H17 1.0000
C18 C25 1.409(5)
C19 C23 1.396(6)
C19 H19 0.9500
C20 C27 1.378(6)
C20 C23 1.391(6)
C20 H20 0.9500
C21 C24 1.375(6)
C21 C22 1.381(6)
C21 H21 0.9500
C22 C25 1.383(5)
C22 H22 0.9500
C23 H23 0.9500
C24 H24 0.9500
C25 H25 0.9500
C26 C27 1.391(6)
C26 H26 0.9500
C27 H27 0.9500
C28 H28A 0.9800
C28 H28B 0.9800
C28 H28C 0.9800

loop_
_geom_torsion_atom_site_label_1
_geom_torsion_atom_site_label_2
_geom_torsion_atom_site_label_3
_geom_torsion_atom_site_label_4
_geom_torsion
C9 N2 C6 O1 4.8(5)
C9 N2 C6 N8 -174.0(3)
O1 C6 N8 C13 7.5(5)
N2 C6 N8 C13 -173.7(3)
C6 N2 C9 C7 171.6(3)
C14 C7 C9 N2 177.8(3)
C12 N4 C11 C14 177.2(3)
C17 N3 C12 O5 -16.3(5)
C17 N3 C12 N4 166.8(3)
C11 N4 C12 O5 8.6(5)
C11 N4 C12 N3 -174.5(3)
C6 N8 C13 C16 -154.4(3)
C6 N8 C13 C28 79.3(4)
N4 C11 C14 C7 175.7(3)
C9 C7 C14 C11 175.1(3)
N8 C13 C16 C26 -125.1(4)
C28 C13 C16 C26 -1.8(5)
N8 C13 C16 C19 54.5(4)
C28 C13 C16 C19 177.9(3)
C12 N3 C17 C10 158.4(3)
C12 N3 C17 C18 -76.7(4)
C24 C15 C18 C25 -0.3(5)
C24 C15 C18 C17 -179.8(3)
N3 C17 C18 C15 -18.6(5)
C10 C17 C18 C15 105.1(4)
N3 C17 C18 C25 161.9(3)
C10 C17 C18 C25 -74.3(4)
C26 C16 C19 C23 1.5(6)
C13 C16 C19 C23 -178.2(4)
C24 C21 C22 C25 -1.4(6)
C27 C20 C23 C19 -0.2(6)
C16 C19 C23 C20 -1.4(6)
C22 C21 C24 C15 1.0(6)
C18 C15 C24 C21 -0.1(6)
C21 C22 C25 C18 0.9(6)
C15 C18 C25 C22 -0.1(5)
C17 C18 C25 C22 179.4(3)
C19 C16 C26 C27 0.1(6)
C13 C16 C26 C27 179.7(4)
C23 C20 C27 C26 1.7(6)
C16 C26 C27 C20 -1.7(6)
